data_1533543
loop_
_publ_author_name
'Sivakumar, T.'
'Lofland, S.E.'
'Ramanujachary, K.V.'
'Ramesha, K.'
'Subbanna, G.N.'
'Gopalakrishnan, J.'

_publ_section_title
;
 Transforming n=1 members of the Ruddlesden-Popper phases to a n=3 member
 through metathesis: synthesis of a new layered perovskite, Ca2 La2 Cu Ti2
 O10
;
_journal_name_full 'Journal of Solid State Chemistry'
_journal_page_first 2635
_journal_page_last 2638
_journal_volume 177
_journal_year 2004
_chemical_formula_sum 'Ca2 Cu La2 O10 Ti2'
_chemical_name_systematic 'Ca2 La2 (Cu Ti2 O10)'
_space_group_IT_number 139
_symmetry_space_group_name_Hall '-I 4 2'
_symmetry_space_group_name_H-M 'I 4/m m m'
_cell_angle_alpha 90
_cell_angle_beta 90
_cell_angle_gamma 90
_cell_formula_units_Z 2
_cell_length_a 3.8837
_cell_length_b 3.8837
_cell_length_c 27.727
_cell_volume 418.210
_citation_journal_id_ASTM JSSCBI
_cod_data_source_file Sivakumar_JSSCBI_2004_1798.cif
_cod_data_source_block Ca2Cu1La2O10Ti2
_cod_original_cell_volume 418.2098
_cod_original_formula_sum 'Ca2 Cu1 La2 O10 Ti2'
_cod_database_code 1533543

loop_
_symmetry_equiv_pos_as_xyz
x,y,z
-y,x,z
-x,-y,z
y,-x,z
x,-y,-z
y,x,-z
-x,y,-z
-y,-x,-z
-x,-y,-z
y,-x,-z
x,y,-z
-y,x,-z
-x,y,z
-y,-x,z
x,-y,z
y,x,z
x+1/2,y+1/2,z+1/2
-y+1/2,x+1/2,z+1/2
-x+1/2,-y+1/2,z+1/2
y+1/2,-x+1/2,z+1/2
x+1/2,-y+1/2,-z+1/2
y+1/2,x+1/2,-z+1/2
-x+1/2,y+1/2,-z+1/2
-y+1/2,-x+1/2,-z+1/2
-x+1/2,-y+1/2,-z+1/2
y+1/2,-x+1/2,-z+1/2
x+1/2,y+1/2,-z+1/2
-y+1/2,x+1/2,-z+1/2
-x+1/2,y+1/2,z+1/2
-y+1/2,-x+1/2,z+1/2
x+1/2,-y+1/2,z+1/2
y+1/2,x+1/2,z+1/2

loop_
_atom_site_label
_atom_site_type_symbol
_atom_site_fract_x
_atom_site_fract_y
_atom_site_fract_z
_atom_site_occupancy
_atom_site_U_iso_or_equiv
La2 La+3 0 0 0.4267 0.55 0.0
O3 O-2 0 0.5 0.163 1 0.0
O1 O-2 0 0.5 0 1 0.0
La1 La+3 0 0 0.2906 0.45 0.0
Cu1 Cu+2 0 0 0 1 0.0
Ti1 Ti+4 0 0 0.1454 1 0.0
Ca2 Ca+2 0 0 0.4267 0.45 0.0
Ca1 Ca+2 0 0 0.2906 0.55 0.0
O4 O-2 0 0 0.228 1 0.0
O2 O-2 0 0 0.087 1 0.0
